data_4121643
loop_
_publ_author_name
'Meihaus, Katie R.'
'Minasian, Stefan G.'
'Lukens, Jr, Wayne W'
'Kozimor, Stosh A.'
'Shuh, David K.'
'Tyliszczak, Tolek'
'Long, Jeffrey R.'

_publ_section_title
;
 Influence of Pyrazolate vs N-Heterocyclic Carbene Ligands on the Slow
 Magnetic Relaxation of Homoleptic Trischelate Lanthanide(III) and
 Uranium(III) Complexes.
;
_journal_issue 16
_journal_name_full 'Journal of the American Chemical Society'
_journal_page_first 6056
_journal_page_last 6068
_journal_paper_doi 10.1021/ja501569t
_journal_volume 136
_journal_year 2014
_chemical_formula_sum 'C24 H36 B3 Dy N12'
_chemical_formula_weight 687.58
_chemical_name_common km19
_chemical_name_systematic
;
 ?
;
_space_group_IT_number 148
_symmetry_cell_setting hexagonal
_symmetry_space_group_name_Hall '-R 3'
_symmetry_space_group_name_H-M 'R -3 :H'
_atom_sites_solution_hydrogens geom
_atom_sites_solution_primary direct
_atom_sites_solution_secondary difmap
_audit_creation_method SHELXL-97
_cell_angle_alpha 90.00
_cell_angle_beta 90.00
_cell_angle_gamma 120.00
_cell_formula_units_Z 6
_cell_length_a 16.0669(8)
_cell_length_b 16.0669(8)
_cell_length_c 19.8473(10)
_cell_measurement_reflns_used 9842
_cell_measurement_temperature 100(2)
_cell_measurement_theta_max 25.38
_cell_measurement_theta_min 2.52
_cell_volume 4437.1(4)
_computing_cell_refinement 'Bruker APEX2 v. 2009.1'
_computing_data_collection 'Bruker APEX2 v. 2009.1'
_computing_data_reduction 'Bruker APEX2 v. 2009.1'
_computing_molecular_graphics ORTEP-32
_computing_publication_material WinGX
_computing_structure_refinement 'SHELXL-97 (Sheldrick, 2008)'
_computing_structure_solution SIR-2004
_diffrn_ambient_temperature 100(2)
_diffrn_detector_area_resol_mean 8.366
_diffrn_measured_fraction_theta_full 0.950
_diffrn_measured_fraction_theta_max 0.951
_diffrn_measurement_device_type 'Bruker APEX-I CCD'
_diffrn_measurement_method '\f and \w scans'
_diffrn_radiation_monochromator graphite
_diffrn_radiation_source 'fine-focus sealed tube'
_diffrn_radiation_type MoK\a
_diffrn_radiation_wavelength 0.71073
_diffrn_reflns_av_R_equivalents 0.0225
_diffrn_reflns_av_sigmaI/netI 0.0122
_diffrn_reflns_limit_h_max 19
_diffrn_reflns_limit_h_min -19
_diffrn_reflns_limit_k_max 19
_diffrn_reflns_limit_k_min -19
_diffrn_reflns_limit_l_max 23
_diffrn_reflns_limit_l_min -23
_diffrn_reflns_number 23570
_diffrn_reflns_theta_full 25.00
_diffrn_reflns_theta_max 25.38
_diffrn_reflns_theta_min 1.79
_exptl_absorpt_coefficient_mu 2.563
_exptl_absorpt_correction_T_max 0.7836
_exptl_absorpt_correction_T_min 0.6698
_exptl_absorpt_correction_type multi-scan
_exptl_absorpt_process_details SADABS
_exptl_crystal_colour colorless
_exptl_crystal_density_diffrn 1.544
_exptl_crystal_density_method 'not measured'
_exptl_crystal_description block
_exptl_crystal_F_000 2070
_exptl_crystal_size_max 0.17
_exptl_crystal_size_mid 0.16
_exptl_crystal_size_min 0.10
_refine_diff_density_max 0.378
_refine_diff_density_min -0.345
_refine_diff_density_rms 0.047
_refine_ls_extinction_method none
_refine_ls_goodness_of_fit_ref 1.149
_refine_ls_hydrogen_treatment mixed
_refine_ls_matrix_type full
_refine_ls_number_parameters 129
_refine_ls_number_reflns 1736
_refine_ls_number_restraints 0
_refine_ls_restrained_S_all 1.149
_refine_ls_R_factor_all 0.0141
_refine_ls_R_factor_gt 0.0139
_refine_ls_shift/su_max 0.000
_refine_ls_shift/su_mean 0.000
_refine_ls_structure_factor_coef Fsqd
_refine_ls_weighting_details 'calc w=1/[\s^2^(Fo^2^)+(0.0086P)^2^+9.9250P] where P=(Fo^2^+2Fc^2^)/3'
_refine_ls_weighting_scheme calc
_refine_ls_wR_factor_gt 0.0328
_refine_ls_wR_factor_ref 0.0329
_reflns_number_gt 1718
_reflns_number_total 1736
_reflns_threshold_expression >2sigma(I)
_cod_data_source_file ja501569t_si_007.cif
_cod_data_source_block shelxl
_cod_depositor_comments
;
The following automatic conversions were performed:

'_symmetry_cell_setting' value 'Hexagonal' changed to 'hexagonal'
according to
/usr/data/users/saulius/crontab/automatic-downloads/rss-feeds/ACS/lib/dictionaries/cif_core.dic
dictionary named 'cif_core.dic' version 2.4.2 from 2011-04-26.

Automatic conversion script
Id: cif_fix_values 2281 2013-09-26 08:29:07Z andrius 

 Adding full bibliography for 4121642--4121653.cif.
;
_cod_original_sg_symbol_H-M R-3
_cod_database_code 4121643

loop_
_symmetry_equiv_pos_as_xyz
'x, y, z'
'-y, x-y, z'
'-x+y, -x, z'
'x+2/3, y+1/3, z+1/3'
'-y+2/3, x-y+1/3, z+1/3'
'-x+y+2/3, -x+1/3, z+1/3'
'x+1/3, y+2/3, z+2/3'
'-y+1/3, x-y+2/3, z+2/3'
'-x+y+1/3, -x+2/3, z+2/3'
'-x, -y, -z'
'y, -x+y, -z'
'x-y, x, -z'
'-x+2/3, -y+1/3, -z+1/3'
'y+2/3, -x+y+1/3, -z+1/3'
'x-y+2/3, x+1/3, -z+1/3'
'-x+1/3, -y+2/3, -z+2/3'
'y+1/3, -x+y+2/3, -z+2/3'
'x-y+1/3, x+2/3, -z+2/3'

loop_
_atom_site_label
_atom_site_type_symbol
_atom_site_fract_x
_atom_site_fract_y
_atom_site_fract_z
_atom_site_U_iso_or_equiv
_atom_site_adp_type
_atom_site_occupancy
_atom_site_symmetry_multiplicity
_atom_site_calc_flag
_atom_site_refinement_flags
C1 C 0.68398(16) 0.17939(17) -0.08985(10) 0.0354(5) Uani 1 1 d .
H1A H 0.7136 0.2476 -0.1017 0.053 Uiso 1 1 calc R
H1B H 0.6743 0.1415 -0.1308 0.053 Uiso 1 1 calc R
H1C H 0.7262 0.1702 -0.0588 0.053 Uiso 1 1 calc R
C2 C 0.58917(14) 0.14727(14) -0.05666(9) 0.0249(4) Uani 1 1 d .
C3 C 0.50174(15) 0.06628(14) -0.07156(9) 0.0258(4) Uani 1 1 d .
H3 H 0.4892 0.0199 -0.1057 0.031 Uiso 1 1 calc R
C4 C 0.43717(14) 0.06726(14) -0.02656(9) 0.0245(4) Uani 1 1 d .
H4 H 0.3709 0.0204 -0.0236 0.029 Uiso 1 1 calc R
C5 C 0.43180(15) 0.08221(14) 0.18310(9) 0.0266(4) Uani 1 1 d .
H5 H 0.3643 0.0393 0.1828 0.032 Uiso 1 1 calc R
C6 C 0.49556(15) 0.08324(14) 0.22981(9) 0.0272(4) Uani 1 1 d .
H6 H 0.4812 0.0420 0.2676 0.033 Uiso 1 1 calc R
C7 C 0.58550(14) 0.15727(14) 0.21008(9) 0.0236(4) Uani 1 1 d .
C8 C 0.67854(15) 0.18972(16) 0.24567(10) 0.0338(5) Uani 1 1 d .
H8A H 0.7256 0.1902 0.2140 0.051 Uiso 1 1 calc R
H8B H 0.6687 0.1456 0.2829 0.051 Uiso 1 1 calc R
H8C H 0.7024 0.2546 0.2635 0.051 Uiso 1 1 calc R
B1 B 0.44948(16) 0.18078(16) 0.07280(11) 0.0242(4) Uani 1 1 d .
N1 N 0.57853(11) 0.19600(11) -0.00519(7) 0.0228(3) Uani 1 1 d .
N2 N 0.48346(11) 0.14531(11) 0.01240(7) 0.0226(3) Uani 1 1 d .
N3 N 0.48109(11) 0.15206(11) 0.13797(7) 0.0226(3) Uani 1 1 d .
N4 N 0.57727(11) 0.19974(11) 0.15370(7) 0.0212(3) Uani 1 1 d .
Dy1 Dy 0.6667 0.3333 0.072571(7) 0.01858(5) Uani 1 3 d S
H1 H 0.4895(15) 0.2634(15) 0.0706(10) 0.022 Uiso 1 1 d .
H2 H 0.3720(15) 0.1504(15) 0.0722(10) 0.022 Uiso 1 1 d .

loop_
_atom_site_aniso_label
_atom_site_aniso_U_11
_atom_site_aniso_U_22
_atom_site_aniso_U_33
_atom_site_aniso_U_23
_atom_site_aniso_U_13
_atom_site_aniso_U_12
C1 0.0339(12) 0.0400(13) 0.0292(10) -0.0091(9) 0.0039(8) 0.0161(10)
C2 0.0298(11) 0.0296(10) 0.0185(9) -0.0009(7) -0.0020(7) 0.0174(9)
C3 0.0339(11) 0.0273(10) 0.0193(9) -0.0027(7) -0.0058(7) 0.0177(9)
C4 0.0255(10) 0.0241(10) 0.0231(9) 0.0004(7) -0.0065(7) 0.0118(8)
C5 0.0258(10) 0.0219(10) 0.0266(9) -0.0001(7) 0.0052(7) 0.0077(8)
C6 0.0341(11) 0.0222(10) 0.0243(9) 0.0042(7) 0.0060(8) 0.0133(9)
C7 0.0275(10) 0.0236(10) 0.0232(9) 0.0014(7) 0.0025(7) 0.0154(8)
C8 0.0308(11) 0.0370(12) 0.0332(11) 0.0140(9) 0.0015(8) 0.0167(10)
B1 0.0201(11) 0.0259(11) 0.0253(11) -0.0008(8) -0.0001(8) 0.0106(9)
N1 0.0218(8) 0.0262(9) 0.0195(7) -0.0010(6) -0.0002(6) 0.0114(7)
N2 0.0207(8) 0.0252(8) 0.0209(8) -0.0003(6) -0.0026(6) 0.0107(7)
N3 0.0206(8) 0.0220(8) 0.0214(8) -0.0017(6) 0.0013(6) 0.0078(7)
N4 0.0196(8) 0.0212(8) 0.0212(8) -0.0003(6) 0.0007(6) 0.0091(7)
Dy1 0.01969(6) 0.01969(6) 0.01637(8) 0.000 0.000 0.00985(3)

loop_
_atom_type_symbol
_atom_type_description
_atom_type_scat_dispersion_real
_atom_type_scat_dispersion_imag
_atom_type_scat_source
C C 0.0033 0.0016 'International Tables Vol C Tables 4.2.6.8 and 6.1.1.4'
H H 0.0000 0.0000 'International Tables Vol C Tables 4.2.6.8 and 6.1.1.4'
B B 0.0013 0.0007 'International Tables Vol C Tables 4.2.6.8 and 6.1.1.4'
N N 0.0061 0.0033 'International Tables Vol C Tables 4.2.6.8 and 6.1.1.4'
Dy Dy -0.1892 4.4098 'International Tables Vol C Tables 4.2.6.8 and 6.1.1.4'

loop_
_geom_angle_atom_site_label_1
_geom_angle_atom_site_label_2
_geom_angle_atom_site_label_3
_geom_angle
_geom_angle_site_symmetry_1
_geom_angle_site_symmetry_3
C2 C1 H1A 109.5 . .
C2 C1 H1B 109.5 . .
H1A C1 H1B 109.5 . .
C2 C1 H1C 109.5 . .
H1A C1 H1C 109.5 . .
H1B C1 H1C 109.5 . .
N1 C2 C3 110.05(17) . .
N1 C2 C1 122.43(18) . .
C3 C2 C1 127.51(18) . .
C4 C3 C2 105.47(17) . .
C4 C3 H3 127.3 . .
C2 C3 H3 127.3 . .
N2 C4 C3 108.49(17) . .
N2 C4 H4 125.8 . .
C3 C4 H4 125.8 . .
N3 C5 C6 108.38(17) . .
N3 C5 H5 125.8 . .
C6 C5 H5 125.8 . .
C5 C6 C7 105.63(17) . .
C5 C6 H6 127.2 . .
C7 C6 H6 127.2 . .
N4 C7 C6 110.03(17) . .
N4 C7 C8 123.34(17) . .
C6 C7 C8 126.60(17) . .
C7 C8 H8A 109.5 . .
C7 C8 H8B 109.5 . .
H8A C8 H8B 109.5 . .
C7 C8 H8C 109.5 . .
H8A C8 H8C 109.5 . .
H8B C8 H8C 109.5 . .
N2 B1 N3 108.15(16) . .
N2 B1 H1 107.5(10) . .
N3 B1 H1 107.4(10) . .
N2 B1 H2 111.3(10) . .
N3 B1 H2 110.5(10) . .
H1 B1 H2 111.8(15) . .
C2 N1 N2 105.99(15) . .
C2 N1 Dy1 143.83(13) . .
N2 N1 Dy1 110.00(10) . .
C4 N2 N1 110.00(15) . .
C4 N2 B1 131.53(16) . .
N1 N2 B1 118.36(15) . .
C5 N3 N4 110.09(15) . .
C5 N3 B1 131.70(17) . .
N4 N3 B1 118.07(15) . .
C7 N4 N3 105.87(15) . .
C7 N4 Dy1 144.32(13) . .
N3 N4 Dy1 109.71(10) . .
N1 Dy1 N1 85.26(5) . 2_655
N1 Dy1 N1 85.26(5) . 3_665
N1 Dy1 N1 85.26(5) 2_655 3_665
N1 Dy1 N4 133.29(5) . 2_655
N1 Dy1 N4 78.94(5) 2_655 2_655
N1 Dy1 N4 135.83(5) 3_665 2_655
N1 Dy1 N4 78.94(5) . .
N1 Dy1 N4 135.83(5) 2_655 .
N1 Dy1 N4 133.29(5) 3_665 .
N4 Dy1 N4 82.57(5) 2_655 .
N1 Dy1 N4 135.83(5) . 3_665
N1 Dy1 N4 133.29(5) 2_655 3_665
N1 Dy1 N4 78.94(5) 3_665 3_665
N4 Dy1 N4 82.57(5) 2_655 3_665
N4 Dy1 N4 82.57(5) . 3_665
N1 Dy1 H1 64.6(5) . .
N1 Dy1 H1 140.5(4) 2_655 .
N1 Dy1 H1 68.1(5) 3_665 .
N4 Dy1 H1 140.3(4) 2_655 .
N4 Dy1 H1 65.3(5) . .
N4 Dy1 H1 71.2(5) 3_665 .

loop_
_geom_bond_atom_site_label_1
_geom_bond_atom_site_label_2
_geom_bond_distance
_geom_bond_site_symmetry_2
C1 C2 1.495(3) .
C1 H1A 0.9800 .
C1 H1B 0.9800 .
C1 H1C 0.9800 .
C2 N1 1.349(2) .
C2 C3 1.388(3) .
C3 C4 1.375(3) .
C3 H3 0.9500 .
C4 N2 1.338(2) .
C4 H4 0.9500 .
C5 N3 1.342(2) .
C5 C6 1.376(3) .
C5 H5 0.9500 .
C6 C7 1.392(3) .
C6 H6 0.9500 .
C7 N4 1.351(2) .
C7 C8 1.492(3) .
C8 H8A 0.9800 .
C8 H8B 0.9800 .
C8 H8C 0.9800 .
B1 N2 1.540(3) .
B1 N3 1.542(3) .
B1 H1 1.15(2) .
B1 H2 1.09(2) .
N1 N2 1.369(2) .
N1 Dy1 2.4762(15) .
N3 N4 1.374(2) .
N4 Dy1 2.4860(15) .
Dy1 N1 2.4762(15) 2_655
Dy1 N1 2.4762(15) 3_665
Dy1 N4 2.4860(15) 2_655
Dy1 N4 2.4860(15) 3_665
Dy1 H1 2.48(2) .
